data_4128687
loop_
_publ_author_name
'Xu, Meng-Yu'
'Jiang, Wei-Tao'
'Li, Ying'
'Xu, Qing-Hao'
'Zhou, Qiao-Lan'
'Yang, Shuo'
'Xiao, Bin'

_publ_section_title
;
 Alkyl Carbagermatranes Enable Practical Palladium-Catalyzed
 sp<sup>2</sup>-sp<sup>3</sup> Cross-Coupling.
;
_journal_issue 18
_journal_name_full 'Journal of the American Chemical Society'
_journal_page_first 7582
_journal_page_last 7588
_journal_paper_doi 10.1021/jacs.9b02776
_journal_volume 141
_journal_year 2019
_chemical_formula_sum 'C23 H30 F Ge N'
_chemical_formula_weight 412.07
_space_group_crystal_system orthorhombic
_space_group_IT_number 19
_space_group_name_Hall 'P 2ac 2ab'
_space_group_name_H-M_alt 'P 21 21 21'
_atom_sites_solution_hydrogens geom
_audit_creation_method SHELXL-2013
_cell_angle_alpha 90
_cell_angle_beta 90
_cell_angle_gamma 90
_cell_formula_units_Z 4
_cell_length_a 7.38440(10)
_cell_length_b 11.7670(3)
_cell_length_c 24.0742(5)
_cell_measurement_reflns_used 3813
_cell_measurement_temperature 290(2)
_cell_measurement_theta_max 71.0690
_cell_measurement_theta_min 4.1410
_cell_volume 2091.86(7)
_computing_cell_refinement 'CrysAlisPro (Rigaku OD, 2015)'
_computing_data_collection 'CrysAlisPro (Rigaku OD, 2015)'
_computing_data_reduction 'CrysAlisPro (Rigaku OD, 2015)'
_computing_molecular_graphics 'Ortep-3 (L. J. Farrugia, 2001)'
_computing_publication_material SHELXL-97
_computing_structure_refinement 'SHELXL-97 (Sheldrick, 1997)'
_computing_structure_solution 'SHELXS-97 (Sheldrick, 1997)'
_diffrn_ambient_temperature 290(2)
_diffrn_detector_area_resol_mean 5.2169
_diffrn_measured_fraction_theta_full 0.997
_diffrn_measured_fraction_theta_max 0.978
_diffrn_measurement_device_type 'SuperNova, Dual, Cu at zero, AtlasS2'
_diffrn_measurement_method '\w scans'
_diffrn_radiation_type CuK\a
_diffrn_radiation_wavelength 1.54184
_diffrn_reflns_av_R_equivalents 0.0306
_diffrn_reflns_av_unetI/netI 0.0390
_diffrn_reflns_Laue_measured_fraction_full 0.997
_diffrn_reflns_Laue_measured_fraction_max 0.978
_diffrn_reflns_limit_h_max 8
_diffrn_reflns_limit_h_min -5
_diffrn_reflns_limit_k_max 14
_diffrn_reflns_limit_k_min -13
_diffrn_reflns_limit_l_max 29
_diffrn_reflns_limit_l_min -26
_diffrn_reflns_number 7186
_diffrn_reflns_point_group_measured_fraction_full 0.995
_diffrn_reflns_point_group_measured_fraction_max 0.966
_diffrn_reflns_theta_full 67.684
_diffrn_reflns_theta_max 71.425
_diffrn_reflns_theta_min 3.672
_diffrn_source 'micro-focus sealed X-ray tube'
_exptl_absorpt_coefficient_mu 2.094
_exptl_absorpt_correction_T_max 1.00000
_exptl_absorpt_correction_T_min 0.61760
_exptl_absorpt_correction_type multi-scan
_exptl_absorpt_process_details
;
CrysAlisPro 1.171.38.46 (Rigaku Oxford Diffraction, 2015)
Empirical absorption correction using spherical harmonics,
 implemented in SCALE3 ABSPACK scaling algorithm.
;
_exptl_crystal_density_diffrn 1.308
_exptl_crystal_description block
_exptl_crystal_F_000 864
_exptl_crystal_size_max 0.220
_exptl_crystal_size_mid 0.210
_exptl_crystal_size_min 0.170
_refine_diff_density_max 0.487
_refine_diff_density_min -0.394
_refine_diff_density_rms 0.048
_refine_ls_abs_structure_details
;
 Flack x determined using 1365 quotients [(I+)-(I-)]/[(I+)+(I-)]
 (Parsons and Flack (2004), Acta Cryst. A60, s61).
;
_refine_ls_abs_structure_Flack -0.023(19)
_refine_ls_extinction_method none
_refine_ls_goodness_of_fit_ref 1.053
_refine_ls_hydrogen_treatment constr
_refine_ls_matrix_type full
_refine_ls_number_parameters 236
_refine_ls_number_reflns 3923
_refine_ls_number_restraints 0
_refine_ls_restrained_S_all 1.053
_refine_ls_R_factor_all 0.0444
_refine_ls_R_factor_gt 0.0398
_refine_ls_shift/su_max 0.000
_refine_ls_shift/su_mean 0.000
_refine_ls_structure_factor_coef Fsqd
_refine_ls_weighting_details 'w=1/[\s^2^(Fo^2^)+(0.0430P)^2^+0.6549P] where P=(Fo^2^+2Fc^2^)/3'
_refine_ls_weighting_scheme calc
_refine_ls_wR_factor_gt 0.0976
_refine_ls_wR_factor_ref 0.1015
_reflns_Friedel_coverage 0.714
_reflns_Friedel_fraction_full 0.992
_reflns_Friedel_fraction_max 0.951
_reflns_number_gt 3561
_reflns_number_total 3923
_reflns_threshold_expression 'I > 2\s(I)'
_cod_data_source_file ja9b02776_si_002.cif
_cod_data_source_block shelxl
_cod_database_code 4128687
_shelx_space_group_comment
;
The symmetry employed for this shelxl refinement is uniquely defined
by the following loop, which should always be used as a source of
symmetry information in preference to the above space-group names.
They are only intended as comments.
;
_shelx_estimated_absorpt_t_min 0.656
_shelx_estimated_absorpt_t_max 0.717
_shelxl_version_number 2013-4

loop_
_space_group_symop_operation_xyz
'x, y, z'
'-x+1/2, -y, z+1/2'
'x+1/2, -y+1/2, -z'
'-x, y+1/2, -z+1/2'

loop_
_atom_site_label
_atom_site_type_symbol
_atom_site_fract_x
_atom_site_fract_y
_atom_site_fract_z
_atom_site_U_iso_or_equiv
_atom_site_adp_type
_atom_site_occupancy
_atom_site_site_symmetry_order
_atom_site_calc_flag
_atom_site_refinement_flags_posn
_atom_site_refinement_flags_adp
Ge1 Ge 0.75681(7) 0.04766(4) 0.15660(2) 0.04814(16) Uani 1 1 d . .
F1 F 0.7443(6) -0.4498(3) 0.12968(16) 0.0931(10) Uani 1 1 d . .
C6 C 1.0225(6) 0.0427(6) 0.1544(3) 0.0746(16) Uani 1 1 d . .
H6A H 1.0617 -0.0299 0.1692 0.089 Uiso 1 1 calc R U
H6B H 1.0605 0.0459 0.1158 0.089 Uiso 1 1 calc R U
C12 C 0.7734(7) -0.1570(5) 0.08520(18) 0.0556(12) Uani 1 1 d . .
C10 C 0.6743(7) -0.0472(5) 0.0906(2) 0.0600(12) Uani 1 1 d . .
H10 H 0.7039 -0.0029 0.0573 0.072 Uiso 1 1 calc R U
C17 C 0.9362(7) -0.1631(5) 0.0552(2) 0.0600(13) Uani 1 1 d . .
H17 H 0.9826 -0.0974 0.0391 0.072 Uiso 1 1 calc R U
C13 C 0.7150(7) -0.2571(5) 0.1100(2) 0.0646(15) Uani 1 1 d . .
H13 H 0.6102 -0.2569 0.1314 0.078 Uiso 1 1 calc R U
C23 C 1.2585(10) -0.4756(5) 0.0693(2) 0.0712(14) Uani 1 1 d . .
H23 H 1.3213 -0.4086 0.0764 0.085 Uiso 1 1 calc R U
C14 C 0.8099(7) -0.3556(5) 0.1032(2) 0.0636(14) Uani 1 1 d . .
C7 C 0.6477(9) -0.0280(5) 0.2216(2) 0.0715(16) Uani 1 1 d . .
H7A H 0.5192 -0.0110 0.2221 0.086 Uiso 1 1 calc R U
H7B H 0.6606 -0.1095 0.2171 0.086 Uiso 1 1 calc R U
C16 C 1.0288(7) -0.2640(5) 0.0491(2) 0.0616(14) Uani 1 1 d . .
H16 H 1.1345 -0.2647 0.0280 0.074 Uiso 1 1 calc R U
C15 C 0.9699(7) -0.3651(5) 0.0732(2) 0.0585(13) Uani 1 1 d . .
C21 C 1.2642(13) -0.6754(6) 0.0511(3) 0.088(2) Uani 1 1 d . .
H21 H 1.3291 -0.7423 0.0460 0.106 Uiso 1 1 calc R U
C1 C 0.6550(8) 0.1973(5) 0.1376(3) 0.0708(16) Uani 1 1 d . .
H1A H 0.7342 0.2329 0.1106 0.085 Uiso 1 1 calc R U
H1B H 0.5388 0.1854 0.1197 0.085 Uiso 1 1 calc R U
C18 C 1.0693(7) -0.4739(5) 0.0662(2) 0.0601(14) Uani 1 1 d . .
C9 C 0.7575(15) 0.1249(6) 0.2857(2) 0.094(2) Uani 1 1 d . .
H9A H 0.8289 0.1347 0.3192 0.113 Uiso 1 1 calc R U
H9B H 0.6424 0.1630 0.2912 0.113 Uiso 1 1 calc R U
C8 C 0.7262(18) 0.0046(7) 0.2762(3) 0.125(4) Uani 1 1 d . .
H8A H 0.6458 -0.0229 0.3052 0.150 Uiso 1 1 calc R U
H8B H 0.8407 -0.0348 0.2805 0.150 Uiso 1 1 calc R U
C11 C 0.4674(7) -0.0599(7) 0.0910(3) 0.0818(19) Uani 1 1 d . .
H11A H 0.4309 -0.1006 0.1237 0.123 Uiso 1 1 calc R U
H11B H 0.4296 -0.1011 0.0586 0.123 Uiso 1 1 calc R U
H11C H 0.4122 0.0140 0.0910 0.123 Uiso 1 1 calc R U
C19 C 0.9840(9) -0.5754(6) 0.0550(3) 0.0731(16) Uani 1 1 d . .
H19 H 0.8584 -0.5764 0.0521 0.088 Uiso 1 1 calc R U
C20 C 1.0775(12) -0.6752(6) 0.0479(3) 0.086(2) Uani 1 1 d . .
H20 H 1.0153 -0.7425 0.0409 0.104 Uiso 1 1 calc R U
C22 C 1.3521(10) -0.5755(8) 0.0621(3) 0.087(2) Uani 1 1 d . .
H22 H 1.4778 -0.5752 0.0646 0.104 Uiso 1 1 calc R U
N1 N 0.8522(6) 0.1769(4) 0.2389(2) 0.0644(12) Uani 1 1 d . .
C3 C 0.7849(10) 0.2876(5) 0.2224(3) 0.089(2) Uani 1 1 d . .
H3A H 0.8812 0.3294 0.2041 0.106 Uiso 1 1 calc R U
H3B H 0.7493 0.3298 0.2552 0.106 Uiso 1 1 calc R U
C4 C 1.0472(9) 0.1660(7) 0.2396(3) 0.092(2) Uani 1 1 d . .
H4A H 1.0818 0.1091 0.2667 0.110 Uiso 1 1 calc R U
H4B H 1.1007 0.2378 0.2507 0.110 Uiso 1 1 calc R U
C2 C 0.6282(12) 0.2785(6) 0.1843(4) 0.105(3) Uani 1 1 d . .
H2A H 0.6028 0.3532 0.1691 0.126 Uiso 1 1 calc R U
H2B H 0.5230 0.2550 0.2055 0.126 Uiso 1 1 calc R U
C5 C 1.1170(8) 0.1335(8) 0.1850(4) 0.112(3) Uani 1 1 d . .
H5A H 1.2421 0.1104 0.1897 0.135 Uiso 1 1 calc R U
H5B H 1.1172 0.2009 0.1618 0.135 Uiso 1 1 calc R U

loop_
_atom_site_aniso_label
_atom_site_aniso_U_11
_atom_site_aniso_U_22
_atom_site_aniso_U_33
_atom_site_aniso_U_23
_atom_site_aniso_U_13
_atom_site_aniso_U_12
Ge1 0.0399(2) 0.0549(3) 0.0496(3) 0.0021(2) 0.0011(3) 0.0047(3)
F1 0.094(2) 0.076(2) 0.109(3) -0.0011(19) 0.036(2) -0.012(3)
C6 0.039(2) 0.093(4) 0.091(4) -0.015(4) -0.001(3) 0.006(3)
C12 0.045(3) 0.077(3) 0.045(2) -0.014(2) -0.002(2) 0.007(3)
C10 0.052(2) 0.080(4) 0.048(3) -0.007(3) -0.0010(19) 0.006(3)
C17 0.055(3) 0.072(4) 0.053(3) -0.006(3) 0.007(2) 0.001(3)
C13 0.052(3) 0.077(4) 0.065(3) -0.017(3) 0.011(2) -0.005(3)
C23 0.066(3) 0.092(4) 0.056(3) -0.005(2) -0.005(3) 0.004(4)
C14 0.061(3) 0.068(4) 0.062(3) -0.006(3) 0.009(2) -0.010(3)
C7 0.087(4) 0.071(4) 0.056(3) 0.007(3) 0.006(3) -0.017(3)
C16 0.054(3) 0.075(4) 0.056(3) -0.012(3) 0.012(2) 0.002(3)
C15 0.055(3) 0.068(3) 0.053(3) -0.013(3) 0.000(2) -0.001(3)
C21 0.103(5) 0.090(5) 0.072(4) 0.006(3) -0.001(4) 0.037(6)
C1 0.061(3) 0.067(4) 0.084(4) 0.012(3) -0.009(3) 0.015(3)
C18 0.062(3) 0.072(4) 0.047(3) -0.007(2) -0.002(2) 0.010(3)
C9 0.114(5) 0.111(5) 0.057(3) -0.017(3) 0.011(5) -0.025(6)
C8 0.191(10) 0.127(6) 0.057(3) 0.013(4) 0.002(6) -0.087(7)
C11 0.050(3) 0.114(5) 0.082(4) -0.024(4) -0.011(3) 0.015(3)
C19 0.071(4) 0.076(4) 0.072(4) -0.008(3) -0.001(3) 0.001(3)
C20 0.108(6) 0.074(4) 0.077(4) -0.007(3) -0.005(4) 0.008(4)
C22 0.074(4) 0.120(7) 0.067(4) 0.005(4) -0.006(3) 0.036(4)
N1 0.065(3) 0.062(3) 0.067(3) -0.004(2) 0.000(2) -0.006(2)
C3 0.085(5) 0.063(4) 0.119(5) -0.020(3) -0.009(4) -0.004(3)
C4 0.073(4) 0.108(6) 0.094(5) -0.022(4) -0.026(4) -0.003(4)
C2 0.109(6) 0.069(5) 0.138(7) -0.019(5) -0.028(5) 0.034(4)
C5 0.043(3) 0.162(8) 0.132(7) -0.046(6) -0.002(4) -0.013(4)

loop_
_atom_type_symbol
_atom_type_description
_atom_type_scat_dispersion_real
_atom_type_scat_dispersion_imag
_atom_type_scat_source
C C 0.0181 0.0091 'International Tables Vol C Tables 4.2.6.8 and 6.1.1.4'
H H 0.0000 0.0000 'International Tables Vol C Tables 4.2.6.8 and 6.1.1.4'
N N 0.0311 0.0180 'International Tables Vol C Tables 4.2.6.8 and 6.1.1.4'
F F 0.0727 0.0534 'International Tables Vol C Tables 4.2.6.8 and 6.1.1.4'
Ge Ge -1.0885 0.8855 'International Tables Vol C Tables 4.2.6.8 and 6.1.1.4'

loop_
_geom_angle_atom_site_label_1
_geom_angle_atom_site_label_2
_geom_angle_atom_site_label_3
_geom_angle
C6 Ge1 C1 113.7(3)
C6 Ge1 C7 114.6(3)
C1 Ge1 C7 115.6(3)
C6 Ge1 C10 105.2(2)
C1 Ge1 C10 101.2(2)
C7 Ge1 C10 104.5(2)
C5 C6 Ge1 116.0(4)
C5 C6 H6A 108.3
Ge1 C6 H6A 108.3
C5 C6 H6B 108.3
Ge1 C6 H6B 108.3
H6A C6 H6B 107.4
C13 C12 C17 116.4(5)
C13 C12 C10 123.0(5)
C17 C12 C10 120.6(5)
C12 C10 C11 113.9(6)
C12 C10 Ge1 113.3(3)
C11 C10 Ge1 110.3(4)
C12 C10 H10 106.2
C11 C10 H10 106.2
Ge1 C10 H10 106.2
C16 C17 C12 121.6(5)
C16 C17 H17 119.2
C12 C17 H17 119.2
C14 C13 C12 120.6(5)
C14 C13 H13 119.7
C12 C13 H13 119.7
C22 C23 C18 120.5(6)
C22 C23 H23 119.8
C18 C23 H23 119.8
C13 C14 F1 116.8(5)
C13 C14 C15 124.6(6)
F1 C14 C15 118.6(5)
C8 C7 Ge1 115.2(5)
C8 C7 H7A 108.5
Ge1 C7 H7A 108.5
C8 C7 H7B 108.5
Ge1 C7 H7B 108.5
H7A C7 H7B 107.5
C17 C16 C15 122.4(5)
C17 C16 H16 118.8
C15 C16 H16 118.8
C14 C15 C16 114.4(5)
C14 C15 C18 123.3(6)
C16 C15 C18 122.3(5)
C22 C21 C20 119.0(7)
C22 C21 H21 120.5
C20 C21 H21 120.5
C2 C1 Ge1 116.7(5)
C2 C1 H1A 108.1
Ge1 C1 H1A 108.1
C2 C1 H1B 108.1
Ge1 C1 H1B 108.1
H1A C1 H1B 107.3
C19 C18 C23 117.1(6)
C19 C18 C15 122.9(5)
C23 C18 C15 119.9(5)
C8 C9 N1 111.4(6)
C8 C9 H9A 109.4
N1 C9 H9A 109.4
C8 C9 H9B 109.4
N1 C9 H9B 109.4
H9A C9 H9B 108.0
C9 C8 C7 116.8(7)
C9 C8 H8A 108.1
C7 C8 H8A 108.1
C9 C8 H8B 108.1
C7 C8 H8B 108.1
H8A C8 H8B 107.3
C10 C11 H11A 109.5
C10 C11 H11B 109.5
H11A C11 H11B 109.5
C10 C11 H11C 109.5
H11A C11 H11C 109.5
H11B C11 H11C 109.5
C20 C19 C18 122.4(6)
C20 C19 H19 118.8
C18 C19 H19 118.8
C19 C20 C21 119.7(8)
C19 C20 H20 120.1
C21 C20 H20 120.1
C21 C22 C23 121.3(6)
C21 C22 H22 119.3
C23 C22 H22 119.3
C4 N1 C3 115.1(6)
C4 N1 C9 115.6(7)
C3 N1 C9 115.1(6)
N1 C3 C2 111.9(5)
N1 C3 H3A 109.2
C2 C3 H3A 109.2
N1 C3 H3B 109.2
C2 C3 H3B 109.2
H3A C3 H3B 107.9
N1 C4 C5 111.4(6)
N1 C4 H4A 109.4
C5 C4 H4A 109.4
N1 C4 H4B 109.4
C5 C4 H4B 109.4
H4A C4 H4B 108.0
C3 C2 C1 114.2(6)
C3 C2 H2A 108.7
C1 C2 H2A 108.7
C3 C2 H2B 108.7
C1 C2 H2B 108.7
H2A C2 H2B 107.6
C4 C5 C6 118.2(7)
C4 C5 H5A 107.8
C6 C5 H5A 107.8
C4 C5 H5B 107.8
C6 C5 H5B 107.8
H5A C5 H5B 107.1

loop_
_geom_bond_atom_site_label_1
_geom_bond_atom_site_label_2
_geom_bond_distance
Ge1 C6 1.964(5)
Ge1 C1 1.969(5)
Ge1 C7 1.972(5)
Ge1 C10 2.035(5)
F1 C14 1.368(6)
C6 C5 1.473(10)
C6 H6A 0.9700
C6 H6B 0.9700
C12 C13 1.389(8)
C12 C17 1.404(7)
C12 C10 1.491(8)
C10 C11 1.535(7)
C10 H10 0.9800
C17 C16 1.379(8)
C17 H17 0.9300
C13 C14 1.365(8)
C13 H13 0.9300
C23 C22 1.376(9)
C23 C18 1.399(9)
C23 H23 0.9300
C14 C15 1.389(7)
C7 C8 1.487(9)
C7 H7A 0.9700
C7 H7B 0.9700
C16 C15 1.394(8)
C16 H16 0.9300
C15 C18 1.486(8)
C21 C22 1.368(11)
C21 C20 1.381(12)
C21 H21 0.9300
C1 C2 1.489(10)
C1 H1A 0.9700
C1 H1B 0.9700
C18 C19 1.376(8)
C9 C8 1.453(10)
C9 N1 1.460(8)
C9 H9A 0.9700
C9 H9B 0.9700
C8 H8A 0.9700
C8 H8B 0.9700
C11 H11A 0.9600
C11 H11B 0.9600
C11 H11C 0.9600
C19 C20 1.373(9)
C19 H19 0.9300
C20 H20 0.9300
C22 H22 0.9300
N1 C4 1.445(8)
N1 C3 1.449(8)
C3 C2 1.480(10)
C3 H3A 0.9700
C3 H3B 0.9700
C4 C5 1.463(10)
C4 H4A 0.9700
C4 H4B 0.9700
C2 H2A 0.9700
C2 H2B 0.9700
C5 H5A 0.9700
C5 H5B 0.9700

loop_
_geom_torsion_atom_site_label_1
_geom_torsion_atom_site_label_2
_geom_torsion_atom_site_label_3
_geom_torsion_atom_site_label_4
_geom_torsion
C13 C12 C10 C11 -36.6(7)
C17 C12 C10 C11 145.0(5)
C13 C12 C10 Ge1 90.5(5)
C17 C12 C10 Ge1 -87.9(5)
C13 C12 C17 C16 2.4(8)
C10 C12 C17 C16 -179.1(5)
C17 C12 C13 C14 -2.2(8)
C10 C12 C13 C14 179.3(5)
C12 C13 C14 F1 179.1(5)
C12 C13 C14 C15 1.5(9)
C12 C17 C16 C15 -1.7(8)
C13 C14 C15 C16 -0.6(8)
F1 C14 C15 C16 -178.2(5)
C13 C14 C15 C18 -179.5(5)
F1 C14 C15 C18 2.9(8)
C17 C16 C15 C14 0.7(8)
C17 C16 C15 C18 179.6(5)
C22 C23 C18 C19 -0.8(8)
C22 C23 C18 C15 -179.0(5)
C14 C15 C18 C19 42.7(8)
C16 C15 C18 C19 -136.1(6)
C14 C15 C18 C23 -139.2(6)
C16 C15 C18 C23 42.1(7)
N1 C9 C8 C7 -48.4(15)
Ge1 C7 C8 C9 44.7(14)
C23 C18 C19 C20 0.9(9)
C15 C18 C19 C20 179.1(6)
C18 C19 C20 C21 -0.9(11)
C22 C21 C20 C19 0.7(11)
C20 C21 C22 C23 -0.6(10)
C18 C23 C22 C21 0.6(9)
C8 C9 N1 C4 -84.3(11)
C8 C9 N1 C3 137.7(9)
C4 N1 C3 C2 137.7(7)
C9 N1 C3 C2 -84.1(8)
C3 N1 C4 C5 -86.9(8)
C9 N1 C4 C5 135.1(7)
N1 C3 C2 C1 -47.9(10)
Ge1 C1 C2 C3 46.4(9)
N1 C4 C5 C6 -44.6(11)
Ge1 C6 C5 C4 41.8(11)
